data_4344436
loop_
_publ_author_name
'Thu\'ery, Pierre'
'Harrowfield, Jack'

_publ_section_title
;
 A New Form of Triple-Stranded Helicate Found in Uranyl Complexes of
 Aliphatic \a,\w-Dicarboxylates.
;
_journal_issue 22
_journal_name_full 'Inorganic chemistry'
_journal_page_first 10539
_journal_page_last 10541
_journal_paper_doi 10.1021/acs.inorgchem.5b02348
_journal_volume 54
_journal_year 2015
_chemical_formula_sum 'C57 H66 Co N6 O16 U2'
_chemical_formula_weight 1626.14
_space_group_crystal_system cubic
_space_group_IT_number 198
_space_group_name_Hall 'P 2ac 2ab 3'
_space_group_name_H-M_alt 'P 21 3'
_symmetry_space_group_name_Hall 'P 2ac 2ab 3'
_symmetry_space_group_name_H-M 'P 21 3'
_atom_sites_solution_hydrogens geom
_audit_creation_method SHELXL-2014
_cell_angle_alpha 90
_cell_angle_beta 90
_cell_angle_gamma 90
_cell_formula_units_Z 4
_cell_length_a 18.2027(2)
_cell_length_b 18.2027(2)
_cell_length_c 18.2027(2)
_cell_measurement_reflns_used 82822
_cell_measurement_temperature 150(2)
_cell_measurement_theta_max 28.70
_cell_measurement_theta_min 2.24
_cell_volume 6031.25(11)
_computing_cell_refinement 'HKL2000 (Otwinowski & Minor, 1997)'
_computing_data_collection 'COLLECT (Nonius, 1998)'
_computing_data_reduction 'HKL2000 (Otwinowski & Minor, 1997)'
_computing_molecular_graphics 'SHELXTL (Sheldrick, 2008)'
_computing_publication_material 'SHELXTL (Sheldrick, 2008); PLATON (Spek, 2003)'
_computing_structure_refinement 'SHELXL (Sheldrick, 2015)'
_computing_structure_solution 'SHELXT (Sheldrick, 2015)'
_diffrn_ambient_temperature 150(2)
_diffrn_measured_fraction_theta_full 0.998
_diffrn_measured_fraction_theta_max 0.998
_diffrn_measurement_device_type 'Nonius Kappa-CCD area-detector diffractometer'
_diffrn_measurement_method 'two \f and one \w scans with 2\% steps (189 frames)'
_diffrn_radiation_monochromator graphite
_diffrn_radiation_source 'fine-focus sealed tube'
_diffrn_radiation_type MoK\a
_diffrn_radiation_wavelength 0.71073
_diffrn_reflns_av_R_equivalents 0.0328
_diffrn_reflns_av_unetI/netI 0.0354
_diffrn_reflns_laue_measured_fraction_full 0.998
_diffrn_reflns_laue_measured_fraction_max 0.998
_diffrn_reflns_limit_h_max 24
_diffrn_reflns_limit_h_min -24
_diffrn_reflns_limit_k_max 17
_diffrn_reflns_limit_k_min -17
_diffrn_reflns_limit_l_max 16
_diffrn_reflns_limit_l_min -16
_diffrn_reflns_number 82822
_diffrn_reflns_point_group_measured_fraction_full 0.998
_diffrn_reflns_point_group_measured_fraction_max 0.999
_diffrn_reflns_theta_full 25.242
_diffrn_reflns_theta_max 28.698
_diffrn_reflns_theta_min 2.238
_diffrn_standards_decay_% 0
_diffrn_standards_interval_time 0
_diffrn_standards_number 0
_exptl_absorpt_coefficient_mu 5.700
_exptl_absorpt_correction_T_max 0.566
_exptl_absorpt_correction_T_min 0.432
_exptl_absorpt_correction_type multi-scan
_exptl_absorpt_process_details 'SCALEPACK (Otwinowski & Minor, 1997)'
_exptl_crystal_colour 'translucent light orange'
_exptl_crystal_density_diffrn 1.791
_exptl_crystal_description parallelepiped
_exptl_crystal_F_000 3156
_exptl_crystal_size_max 0.13
_exptl_crystal_size_mid 0.13
_exptl_crystal_size_min 0.10
_refine_diff_density_max 1.046
_refine_diff_density_min -0.968
_refine_diff_density_rms 0.081
_refine_ls_abs_structure_details
;
 Refined as an inversion twin.
;
_refine_ls_extinction_method none
_refine_ls_goodness_of_fit_ref 1.059
_refine_ls_hydrogen_treatment constr
_refine_ls_matrix_type full
_refine_ls_number_parameters 250
_refine_ls_number_reflns 5218
_refine_ls_number_restraints 0
_refine_ls_restrained_S_all 1.059
_refine_ls_R_factor_all 0.0402
_refine_ls_R_factor_gt 0.0300
_refine_ls_shift/su_max 0.001
_refine_ls_shift/su_mean 0.000
_refine_ls_structure_factor_coef Fsqd
_refine_ls_weighting_details 'w=1/[\s^2^(Fo^2^)+(0.0405P)^2^+0.9260P] where P=(Fo^2^+2Fc^2^)/3'
_refine_ls_weighting_scheme calc
_refine_ls_wR_factor_gt 0.0638
_refine_ls_wR_factor_ref 0.0657
_reflns_Friedel_coverage 0.838
_reflns_friedel_fraction_full 0.999
_reflns_friedel_fraction_max 0.999
_reflns_number_gt 4559
_reflns_number_total 5218
_reflns_threshold_expression 'I > 2\s(I)'
_cod_data_source_file ic5b02348_si_002.cif
_cod_data_source_block 1
_cod_depositor_comments 'Adding full bibliography for 4344436--4344441.cif.'
_cod_original_cell_volume 6031.3(2)
_cod_database_code 4344436
_shelx_space_group_comment
;
The symmetry employed for this shelxl refinement is uniquely defined
by the following loop, which should always be used as a source of
symmetry information in preference to the above space-group names.
They are only intended as comments.
;
_shelxl_version_number 2014-3

loop_
_space_group_symop_operation_xyz
'x, y, z'
'-x+1/2, -y, z+1/2'
'-x, y+1/2, -z+1/2'
'x+1/2, -y+1/2, -z'
'z, x, y'
'z+1/2, -x+1/2, -y'
'-z+1/2, -x, y+1/2'
'-z, x+1/2, -y+1/2'
'y, z, x'
'-y, z+1/2, -x+1/2'
'y+1/2, -z+1/2, -x'
'-y+1/2, -z, x+1/2'

loop_
_atom_site_label
_atom_site_type_symbol
_atom_site_fract_x
_atom_site_fract_y
_atom_site_fract_z
_atom_site_U_iso_or_equiv
_atom_site_adp_type
_atom_site_occupancy
_atom_site_site_symmetry_order
_atom_site_calc_flag
_atom_site_refinement_flags_posn
_atom_site_refinement_flags_adp
_atom_site_refinement_flags_occupancy
U1 U 0.07093(2) 0.92907(2) 0.42907(2) 0.03646(13) Uani 1 3 d S T P
U2 U 0.31312(2) 0.68688(2) 0.18688(2) 0.03917(14) Uani 1 3 d S T P
Co1 Co 0.00060(6) 0.49940(6) 0.50060(6) 0.0340(3) Uani 1 3 d S T P
O1 O 0.1276(3) 0.8724(3) 0.3724(3) 0.046(2) Uani 1 3 d S T P
O2 O 0.0151(3) 0.9849(3) 0.4849(3) 0.044(2) Uani 1 3 d S T P
O3 O 0.2573(3) 0.7427(3) 0.2427(3) 0.046(2) Uani 1 3 d S T P
O4 O 0.3697(3) 0.6303(3) 0.1303(3) 0.051(3) Uani 1 3 d S T P
O5 O 0.1373(4) 0.8848(4) 0.5388(3) 0.0519(15) Uani 1 1 d . . .
O6 O 0.0390(3) 0.8216(3) 0.5053(3) 0.0437(14) Uani 1 1 d . . .
O7 O 0.4031(4) 0.6707(4) 0.2866(4) 0.0557(18) Uani 1 1 d . . .
O8 O 0.3125(3) 0.5910(3) 0.2836(3) 0.0440(14) Uani 1 1 d . . .
N1 N 0.0464(3) 0.5840(3) 0.4344(4) 0.0396(13) Uani 1 1 d . . .
N2 N 0.0947(3) 0.4483(4) 0.4549(4) 0.0354(13) Uani 1 1 d . . .
C1 C 0.0947(5) 0.8311(5) 0.5473(6) 0.049(2) Uani 1 1 d . . .
C2 C 0.1055(7) 0.7787(5) 0.6109(6) 0.059(3) Uani 1 1 d . . .
H2A H 0.0714 0.7366 0.6066 0.070 Uiso 1 1 calc R U .
H2B H 0.0957 0.8041 0.6580 0.070 Uiso 1 1 calc R U .
C3 C 0.1866(6) 0.7513(6) 0.6087(6) 0.059(3) Uani 1 1 d . . .
H3A H 0.2199 0.7940 0.6131 0.071 Uiso 1 1 calc R U .
H3B H 0.1955 0.7187 0.6513 0.071 Uiso 1 1 calc R U .
C4 C 0.2050(6) 0.7092(6) 0.5375(6) 0.062(3) Uani 1 1 d . . .
H4A H 0.1716 0.6665 0.5338 0.074 Uiso 1 1 calc R U .
H4B H 0.1946 0.7418 0.4952 0.074 Uiso 1 1 calc R U .
C5 C 0.2812(6) 0.6828(8) 0.5313(6) 0.070(3) Uani 1 1 d . . .
H5A H 0.2911 0.6497 0.5733 0.084 Uiso 1 1 calc R U .
H5B H 0.3144 0.7256 0.5362 0.084 Uiso 1 1 calc R U .
C6 C 0.3015(7) 0.6420(7) 0.4606(6) 0.067(3) Uani 1 1 d . . .
H6A H 0.2749 0.5946 0.4602 0.080 Uiso 1 1 calc R U .
H6B H 0.2834 0.6711 0.4184 0.080 Uiso 1 1 calc R U .
C7 C 0.3798(8) 0.6271(10) 0.4492(6) 0.076(3) Uani 1 1 d . . .
H7A H 0.3990 0.6018 0.4934 0.091 Uiso 1 1 calc R U .
H7B H 0.4058 0.6747 0.4452 0.091 Uiso 1 1 calc R U .
C8 C 0.3989(5) 0.5815(6) 0.3829(5) 0.057(2) Uani 1 1 d . . .
H8A H 0.3777 0.5317 0.3887 0.068 Uiso 1 1 calc R U .
H8B H 0.4529 0.5764 0.3796 0.068 Uiso 1 1 calc R U .
C9 C 0.3700(5) 0.6157(5) 0.3125(5) 0.047(2) Uani 1 1 d . . .
C10 C 0.0176(5) 0.6525(5) 0.4254(5) 0.0440(19) Uani 1 1 d . . .
H10 H -0.0251 0.6650 0.4527 0.053 Uiso 1 1 calc R U .
C11 C 0.0462(6) 0.7034(4) 0.3800(5) 0.052(2) Uani 1 1 d . . .
H11 H 0.0249 0.7509 0.3764 0.063 Uiso 1 1 calc R U .
C12 C 0.1073(6) 0.6850(6) 0.3386(6) 0.060(2) Uani 1 1 d . . .
H12 H 0.1275 0.7191 0.3047 0.071 Uiso 1 1 calc R U .
C13 C 0.1388(5) 0.6158(5) 0.3473(5) 0.051(2) Uani 1 1 d . . .
H13 H 0.1812 0.6027 0.3199 0.061 Uiso 1 1 calc R U .
C14 C 0.1078(5) 0.5658(4) 0.3966(4) 0.0412(17) Uani 1 1 d . . .
C15 C 0.1368(5) 0.4903(5) 0.4096(5) 0.0418(18) Uani 1 1 d . . .
C16 C 0.2027(5) 0.4674(6) 0.3821(6) 0.053(2) Uani 1 1 d . . .
H16 H 0.2310 0.4985 0.3512 0.063 Uiso 1 1 calc R U .
C17 C 0.2272(5) 0.3986(7) 0.4001(6) 0.064(3) Uani 1 1 d . . .
H17 H 0.2739 0.3822 0.3835 0.077 Uiso 1 1 calc R U .
C18 C 0.1832(6) 0.3526(5) 0.4429(6) 0.060(3) Uani 1 1 d . . .
H18 H 0.1982 0.3037 0.4534 0.072 Uiso 1 1 calc R U .
C19 C 0.1179(5) 0.3793(5) 0.4697(4) 0.0426(17) Uani 1 1 d . . .
H19 H 0.0881 0.3484 0.4995 0.051 Uiso 1 1 calc R U .

loop_
_atom_site_aniso_label
_atom_site_aniso_U_11
_atom_site_aniso_U_22
_atom_site_aniso_U_33
_atom_site_aniso_U_23
_atom_site_aniso_U_13
_atom_site_aniso_U_12
U1 0.03646(13) 0.03646(13) 0.03646(13) 0.00174(12) -0.00174(12) -0.00174(12)
U2 0.03917(14) 0.03917(14) 0.03917(14) 0.00118(13) -0.00118(13) -0.00118(13)
Co1 0.0340(3) 0.0340(3) 0.0340(3) -0.0036(4) 0.0036(4) -0.0036(4)
O1 0.046(2) 0.046(2) 0.046(2) 0.001(3) -0.001(3) -0.001(3)
O2 0.044(2) 0.044(2) 0.044(2) 0.003(2) -0.003(2) -0.003(2)
O3 0.046(2) 0.046(2) 0.046(2) 0.004(3) -0.004(3) -0.004(3)
O4 0.051(3) 0.051(3) 0.051(3) -0.006(3) 0.006(3) 0.006(3)
O5 0.052(4) 0.064(4) 0.039(3) 0.004(3) -0.012(3) 0.000(3)
O6 0.047(3) 0.035(3) 0.049(3) 0.012(2) -0.007(3) -0.009(3)
O7 0.053(4) 0.060(4) 0.053(4) 0.004(3) -0.013(3) -0.013(3)
O8 0.040(3) 0.046(3) 0.045(3) 0.004(2) -0.005(3) -0.002(3)
N1 0.043(3) 0.038(3) 0.038(3) -0.003(3) 0.006(3) -0.009(3)
N2 0.034(3) 0.037(3) 0.035(3) -0.007(2) 0.002(2) -0.002(3)
C1 0.048(5) 0.045(5) 0.055(5) 0.004(4) 0.008(4) 0.002(4)
C2 0.081(8) 0.052(5) 0.044(5) 0.013(4) 0.007(5) 0.007(5)
C3 0.053(6) 0.068(6) 0.057(6) 0.023(5) -0.011(5) -0.004(5)
C4 0.070(7) 0.058(6) 0.057(6) 0.013(5) -0.022(5) 0.013(5)
C5 0.058(6) 0.092(8) 0.059(6) 0.021(6) -0.008(5) 0.015(6)
C6 0.085(8) 0.072(7) 0.043(5) 0.002(5) -0.010(5) 0.035(6)
C7 0.069(8) 0.118(11) 0.040(5) 0.007(6) -0.002(5) 0.027(7)
C8 0.053(6) 0.065(6) 0.053(5) 0.013(5) -0.013(4) 0.011(5)
C9 0.045(5) 0.053(5) 0.043(4) 0.007(4) 0.008(4) -0.002(4)
C10 0.051(5) 0.040(4) 0.042(4) -0.009(4) 0.008(4) -0.006(4)
C11 0.071(6) 0.027(4) 0.059(6) -0.005(4) 0.001(5) -0.010(4)
C12 0.069(6) 0.053(6) 0.057(5) 0.003(5) 0.001(5) -0.003(5)
C13 0.044(5) 0.063(6) 0.045(5) 0.012(4) 0.006(4) 0.002(4)
C14 0.041(4) 0.043(4) 0.039(4) -0.001(4) 0.002(3) -0.004(4)
C15 0.035(4) 0.054(5) 0.037(4) -0.008(4) 0.002(3) -0.001(3)
C16 0.036(5) 0.071(6) 0.051(5) 0.004(5) 0.004(4) 0.003(4)
C17 0.046(5) 0.075(7) 0.070(7) 0.000(5) 0.014(5) 0.009(5)
C18 0.067(6) 0.052(5) 0.061(6) -0.009(4) -0.001(5) 0.021(5)
C19 0.044(5) 0.041(5) 0.043(4) -0.002(4) 0.003(4) 0.005(3)

loop_
_atom_type_symbol
_atom_type_description
_atom_type_scat_dispersion_real
_atom_type_scat_dispersion_imag
_atom_type_scat_source
C C 0.0033 0.0016 'International Tables Vol C Tables 4.2.6.8 and 6.1.1.4'
H H 0.0000 0.0000 'International Tables Vol C Tables 4.2.6.8 and 6.1.1.4'
N N 0.0061 0.0033 'International Tables Vol C Tables 4.2.6.8 and 6.1.1.4'
O O 0.0106 0.0060 'International Tables Vol C Tables 4.2.6.8 and 6.1.1.4'
Co Co 0.3494 0.9721 'International Tables Vol C Tables 4.2.6.8 and 6.1.1.4'
U U -9.6767 9.6646 'International Tables Vol C Tables 4.2.6.8 and 6.1.1.4'

loop_
_geom_angle_atom_site_label_1
_geom_angle_atom_site_label_2
_geom_angle_atom_site_label_3
_geom_angle
_geom_angle_site_symmetry_1
_geom_angle_site_symmetry_3
O2 U1 O1 180 . .
O2 U1 O6 89.85(14) . 10_655
O1 U1 O6 90.15(14) . 10_655
O2 U1 O6 89.85(14) . 7_564
O1 U1 O6 90.15(14) . 7_564
O6 U1 O6 119.999(1) 10_655 7_564
O2 U1 O6 89.85(14) . .
O1 U1 O6 90.15(14) . .
O6 U1 O6 119.999(2) 10_655 .
O6 U1 O6 120.000(1) 7_564 .
O2 U1 O5 90.20(17) . .
O1 U1 O5 89.80(17) . .
O6 U1 O5 66.7(2) 10_655 .
O6 U1 O5 173.3(2) 7_564 .
O6 U1 O5 53.3(2) . .
O2 U1 O5 90.20(17) . 7_564
O1 U1 O5 89.80(17) . 7_564
O6 U1 O5 173.3(2) 10_655 7_564
O6 U1 O5 53.3(2) 7_564 7_564
O6 U1 O5 66.7(2) . 7_564
O5 U1 O5 119.999(2) . 7_564
O2 U1 O5 90.20(17) . 10_655
O1 U1 O5 89.80(17) . 10_655
O6 U1 O5 53.3(2) 10_655 10_655
O6 U1 O5 66.7(2) 7_564 10_655
O6 U1 O5 173.3(2) . 10_655
O5 U1 O5 119.998(2) . 10_655
O5 U1 O5 119.999(2) 7_564 10_655
O3 U2 O4 180 . .
O3 U2 O7 91.59(19) . 7_564
O4 U2 O7 88.41(19) . 7_564
O3 U2 O7 91.59(18) . 10_655
O4 U2 O7 88.41(19) . 10_655
O7 U2 O7 119.924(18) 7_564 10_655
O3 U2 O7 91.59(19) . .
O4 U2 O7 88.41(19) . .
O7 U2 O7 119.924(18) 7_564 .
O7 U2 O7 119.924(18) 10_655 .
O3 U2 O8 89.63(15) . .
O4 U2 O8 90.37(15) . .
O7 U2 O8 67.3(2) 7_564 .
O7 U2 O8 172.7(2) 10_655 .
O7 U2 O8 52.8(2) . .
O3 U2 O8 89.63(15) . 10_655
O4 U2 O8 90.37(15) . 10_655
O7 U2 O8 172.7(2) 7_564 10_655
O7 U2 O8 52.8(2) 10_655 10_655
O7 U2 O8 67.3(2) . 10_655
O8 U2 O8 119.997(3) . 10_655
O3 U2 O8 89.63(15) . 7_564
O4 U2 O8 90.37(15) . 7_564
O7 U2 O8 52.8(2) 7_564 7_564
O7 U2 O8 67.3(2) 10_655 7_564
O7 U2 O8 172.7(2) . 7_564
O8 U2 O8 119.994(3) . 7_564
O8 U2 O8 119.996(3) 10_655 7_564
N2 Co1 N2 97.8(3) . 12_565
N2 Co1 N2 97.8(3) . 6_456
N2 Co1 N2 97.8(3) 12_565 6_456
N2 Co1 N1 90.1(2) . 6_456
N2 Co1 N1 171.2(2) 12_565 6_456
N2 Co1 N1 77.2(3) 6_456 6_456
N2 Co1 N1 171.2(2) . 12_565
N2 Co1 N1 77.2(3) 12_565 12_565
N2 Co1 N1 90.1(2) 6_456 12_565
N1 Co1 N1 95.5(3) 6_456 12_565
N2 Co1 N1 77.2(3) . .
N2 Co1 N1 90.1(2) 12_565 .
N2 Co1 N1 171.2(2) 6_456 .
N1 Co1 N1 95.5(3) 6_456 .
N1 Co1 N1 95.5(3) 12_565 .
U1 O1 O3 180.0(7) . .
U2 O3 O1 180.0(7) . .
C1 O5 U1 93.0(6) . .
C1 O6 U1 92.4(5) . .
C9 O7 U2 93.1(6) . .
C9 O8 U2 92.4(5) . .
C14 N1 C10 118.7(7) . .
C14 N1 Co1 115.8(5) . .
C10 N1 Co1 125.5(5) . .
C19 N2 C15 117.9(7) . .
C19 N2 Co1 125.6(6) . .
C15 N2 Co1 116.5(5) . .
O5 C1 O6 121.2(8) . .
O5 C1 C2 120.3(9) . .
O6 C1 C2 118.4(9) . .
C1 C2 C3 107.8(9) . .
C1 C2 H2A 110.2 . .
C3 C2 H2A 110.2 . .
C1 C2 H2B 110.2 . .
C3 C2 H2B 110.2 . .
H2A C2 H2B 108.5 . .
C4 C3 C2 112.8(9) . .
C4 C3 H3A 109.0 . .
C2 C3 H3A 109.0 . .
C4 C3 H3B 109.0 . .
C2 C3 H3B 109.0 . .
H3A C3 H3B 107.8 . .
C5 C4 C3 115.6(9) . .
C5 C4 H4A 108.4 . .
C3 C4 H4A 108.4 . .
C5 C4 H4B 108.4 . .
C3 C4 H4B 108.4 . .
H4A C4 H4B 107.5 . .
C4 C5 C6 116.8(9) . .
C4 C5 H5A 108.1 . .
C6 C5 H5A 108.1 . .
C4 C5 H5B 108.1 . .
C6 C5 H5B 108.1 . .
H5A C5 H5B 107.3 . .
C7 C6 C5 116.3(10) . .
C7 C6 H6A 108.2 . .
C5 C6 H6A 108.2 . .
C7 C6 H6B 108.2 . .
C5 C6 H6B 108.2 . .
H6A C6 H6B 107.4 . .
C6 C7 C8 116.1(11) . .
C6 C7 H7A 108.3 . .
C8 C7 H7A 108.3 . .
C6 C7 H7B 108.3 . .
C8 C7 H7B 108.3 . .
H7A C7 H7B 107.4 . .
C7 C8 C9 111.7(8) . .
C7 C8 H8A 109.3 . .
C9 C8 H8A 109.3 . .
C7 C8 H8B 109.3 . .
C9 C8 H8B 109.3 . .
H8A C8 H8B 107.9 . .
O8 C9 O7 121.7(8) . .
O8 C9 C8 119.7(8) . .
O7 C9 C8 118.5(9) . .
C11 C10 N1 123.8(9) . .
C11 C10 H10 118.1 . .
N1 C10 H10 118.1 . .
C10 C11 C12 118.5(9) . .
C10 C11 H11 120.8 . .
C12 C11 H11 120.8 . .
C11 C12 C13 119.2(9) . .
C11 C12 H12 120.4 . .
C13 C12 H12 120.4 . .
C12 C13 C14 119.7(8) . .
C12 C13 H13 120.1 . .
C14 C13 H13 120.1 . .
N1 C14 C13 120.1(8) . .
N1 C14 C15 115.9(7) . .
C13 C14 C15 124.1(7) . .
N2 C15 C16 123.0(9) . .
N2 C15 C14 114.6(7) . .
C16 C15 C14 122.3(9) . .
C15 C16 C17 118.5(10) . .
C15 C16 H16 120.7 . .
C17 C16 H16 120.7 . .
C16 C17 C18 119.7(9) . .
C16 C17 H17 120.1 . .
C18 C17 H17 120.1 . .
C19 C18 C17 118.8(9) . .
C19 C18 H18 120.6 . .
C17 C18 H18 120.6 . .
N2 C19 C18 121.9(9) . .
N2 C19 H19 119.1 . .
C18 C19 H19 119.1 . .

loop_
_geom_bond_atom_site_label_1
_geom_bond_atom_site_label_2
_geom_bond_distance
_geom_bond_site_symmetry_2
U1 O2 1.761(9) .
U1 O1 1.787(11) .
U1 O6 2.468(5) 10_655
U1 O6 2.468(5) 7_564
U1 O6 2.468(5) .
U1 O5 2.469(6) .
U1 O5 2.469(6) 7_564
U1 O5 2.469(6) 10_655
U2 O3 1.760(11) .
U2 O4 1.785(11) .
U2 O7 2.462(7) 7_564
U2 O7 2.462(7) 10_655
U2 O7 2.462(7) .
U2 O8 2.479(5) .
U2 O8 2.479(5) 10_655
U2 O8 2.479(5) 7_564
Co1 N2 2.119(6) .
Co1 N2 2.119(6) 12_565
Co1 N2 2.119(6) 6_456
Co1 N1 2.125(6) 6_456
Co1 N1 2.125(6) 12_565
Co1 N1 2.125(6) .
O1 O3 4.089(14) .
O5 C1 1.258(12) .
O6 C1 1.282(12) .
O7 C9 1.259(11) .
O8 C9 1.256(11) .
N1 C14 1.355(10) .
N1 C10 1.363(12) .
N2 C19 1.352(10) .
N2 C15 1.361(12) .
C1 C2 1.513(13) .
C2 C3 1.558(15) .
C2 H2A 0.9900 .
C2 H2B 0.9900 .
C3 C4 1.541(16) .
C3 H3A 0.9900 .
C3 H3B 0.9900 .
C4 C5 1.474(15) .
C4 H4A 0.9900 .
C4 H4B 0.9900 .
C5 C6 1.531(16) .
C5 H5A 0.9900 .
C5 H5B 0.9900 .
C6 C7 1.466(16) .
C6 H6A 0.9900 .
C6 H6B 0.9900 .
C7 C8 1.505(15) .
C7 H7A 0.9900 .
C7 H7B 0.9900 .
C8 C9 1.519(12) .
C8 H8A 0.9900 .
C8 H8B 0.9900 .
C10 C11 1.347(13) .
C10 H10 0.9500 .
C11 C12 1.385(15) .
C11 H11 0.9500 .
C12 C13 1.393(14) .
C12 H12 0.9500 .
C13 C14 1.396(11) .
C13 H13 0.9500 .
C14 C15 1.490(12) .
C15 C16 1.366(12) .
C16 C17 1.369(16) .
C16 H16 0.9500 .
C17 C18 1.397(16) .
C17 H17 0.9500 .
C18 C19 1.374(14) .
C18 H18 0.9500 .
C19 H19 0.9500 .
